data_7007240
loop_
_publ_author_name
'Bagai, Rashmi'
'Abboud, Khalil A.'
'Christou, George'

_publ_section_title
;
 Ligand-induced distortion of a tetranuclear manganese butterfly
 complex.
;
_journal_issue 27
_journal_name_full 'Dalton transactions (Cambridge, England : 2003)'
_journal_page_first 3306
_journal_page_last 3312
_journal_paper_doi 10.1039/b602192a
_journal_year 2006
_chemical_formula_sum 'C52 H84 Cl4 Mn4 N2 O16'
_chemical_formula_weight 1354.77
_space_group_IT_number 14
_symmetry_cell_setting monoclinic
_symmetry_Int_Tables_number 14
_symmetry_space_group_name_Hall '-P 2yn'
_symmetry_space_group_name_H-M 'P 1 21/n 1'
_atom_sites_solution_hydrogens geom
_atom_sites_solution_primary direct
_atom_sites_solution_secondary difmap
_audit_creation_method SHELXL-97
_cell_angle_alpha 90.00
_cell_angle_beta 100.856(1)
_cell_angle_gamma 90.00
_cell_formula_units_Z 4
_cell_length_a 17.7518(13)
_cell_length_b 17.3654(12)
_cell_length_c 21.4029(15)
_cell_measurement_reflns_used 238
_cell_measurement_temperature 173(2)
_cell_measurement_theta_max 28.0
_cell_measurement_theta_min 2.0
_cell_volume 6479.7(8)
_computing_cell_refinement 'Bruker SMART v5.624&SAINT6.36a(Bruker 1998)'
_computing_data_collection 'Bruker SMART v5.624 (Bruker 1998)'
_computing_data_reduction 'Bruker SHELXTL v6.12 (Bruker 2000)'
_computing_molecular_graphics 'Bruker SHELXTL v6.12'
_computing_publication_material 'Bruker SHELXTL v6.12'
_computing_structure_refinement 'Bruker SHELXTL v6.12'
_computing_structure_solution 'Bruker SHELXTL v6.12'
_diffrn_ambient_temperature 173(2)
_diffrn_measured_fraction_theta_full 0.988
_diffrn_measured_fraction_theta_max 0.988
_diffrn_measurement_device_type 'SMART CCD area detector'
_diffrn_measurement_method '\w scans'
_diffrn_radiation_monochromator graphite
_diffrn_radiation_type MoK\a
_diffrn_radiation_wavelength 0.71073
_diffrn_reflns_av_R_equivalents 0.0636
_diffrn_reflns_av_sigmaI/netI 0.0747
_diffrn_reflns_limit_h_max 22
_diffrn_reflns_limit_h_min -23
_diffrn_reflns_limit_k_max 22
_diffrn_reflns_limit_k_min -22
_diffrn_reflns_limit_l_max 16
_diffrn_reflns_limit_l_min -27
_diffrn_reflns_number 42318
_diffrn_reflns_theta_full 27.50
_diffrn_reflns_theta_max 27.50
_diffrn_reflns_theta_min 1.66
_diffrn_source 'fine-focus sealed tube'
_diffrn_standards_decay_% 1
_diffrn_standards_number 0
_exptl_absorpt_coefficient_mu 0.988
_exptl_absorpt_correction_T_max 0.9254
_exptl_absorpt_correction_T_min 0.7808
_exptl_absorpt_correction_type integration
_exptl_absorpt_process_details 'based on measured indexed crystal faces, Bruker SHELXTL v6.12 (Bruker 1998)'
_exptl_crystal_colour brown
_exptl_crystal_density_diffrn 1.389
_exptl_crystal_density_meas 0
_exptl_crystal_density_method 'not measured'
_exptl_crystal_description needles
_exptl_crystal_F_000 2824
_exptl_crystal_size_max 0.31
_exptl_crystal_size_mid 0.16
_exptl_crystal_size_min 0.07
_refine_diff_density_max 0.746
_refine_diff_density_min -0.836
_refine_diff_density_rms 0.080
_refine_ls_extinction_method none
_refine_ls_goodness_of_fit_ref 0.991
_refine_ls_hydrogen_treatment mixed
_refine_ls_matrix_type full
_refine_ls_number_parameters 723
_refine_ls_number_reflns 14703
_refine_ls_number_restraints 0
_refine_ls_restrained_S_all 0.991
_refine_ls_R_factor_all 0.0860
_refine_ls_R_factor_gt 0.0473
_refine_ls_shift/su_max 0.003
_refine_ls_shift/su_mean 0.000
_refine_ls_structure_factor_coef Fsqd
_refine_ls_weighting_details 'calc w=1/[\s^2^(Fo^2^)+(0.0720P)^2^] where P=(Fo^2^+2Fc^2^)/3'
_refine_ls_weighting_scheme calc
_refine_ls_wR_factor_gt 0.1220
_refine_ls_wR_factor_ref 0.1343
_reflns_number_gt 9336
_reflns_number_total 14703
_reflns_threshold_expression I>2\s(I)
_cod_data_source_file b602192a.txt
_cod_data_source_block rb19
_cod_original_sg_symbol_H-M 'P 21/n'
_cod_database_code 7007240

loop_
_symmetry_equiv_pos_as_xyz
'x, y, z'
'-x+1/2, y+1/2, -z+1/2'
'-x, -y, -z'
'x-1/2, -y-1/2, z-1/2'

loop_
_atom_site_label
_atom_site_type_symbol
_atom_site_fract_x
_atom_site_fract_y
_atom_site_fract_z
_atom_site_U_iso_or_equiv
_atom_site_adp_type
_atom_site_occupancy
_atom_site_symmetry_multiplicity
_atom_site_calc_flag
_atom_site_refinement_flags
_atom_site_disorder_assembly
_atom_site_disorder_group
Mn1 Mn 0.20167(3) 0.11384(2) 0.33172(2) 0.02349(11) Uani 1 1 d . . .
Mn2 Mn 0.13006(3) 0.26675(3) 0.37393(2) 0.02663(12) Uani 1 1 d . . .
Mn3 Mn 0.28707(3) 0.25788(2) 0.28656(2) 0.02443(11) Uani 1 1 d . . .
Mn4 Mn 0.29696(3) 0.19822(2) 0.42617(2) 0.02410(11) Uani 1 1 d . . .
N1 N 0.27850(15) 0.35071(14) 0.23312(12) 0.0283(6) Uani 1 1 d . . .
N2 N 0.07079(15) 0.36017(15) 0.34306(13) 0.0310(6) Uani 1 1 d . . .
O1 O 0.09723(12) 0.07357(13) 0.32143(11) 0.0344(5) Uani 1 1 d . . .
O2 O 0.29452(11) 0.16912(11) 0.34004(9) 0.0236(4) Uani 1 1 d . . .
O3 O 0.20929(13) 0.07431(12) 0.24754(10) 0.0314(5) Uani 1 1 d . . .
O4 O 0.24870(13) 0.02053(11) 0.38928(10) 0.0305(5) Uani 1 1 d . . .
O5 O 0.19094(12) 0.17834(11) 0.40179(9) 0.0250(4) Uani 1 1 d . . .
O6 O 0.06884(14) 0.19479(13) 0.29635(11) 0.0434(6) Uani 1 1 d . . .
O7 O 0.19905(14) 0.33648(13) 0.44834(11) 0.0418(6) Uani 1 1 d . . .
O8 O 0.05898(14) 0.24341(14) 0.42635(12) 0.0452(6) Uani 1 1 d . . .
O9 O 0.19499(12) 0.30021(11) 0.31298(9) 0.0254(5) Uani 1 1 d . . .
O10 O 0.36157(13) 0.31976(12) 0.36597(12) 0.0414(6) Uani 1 1 d . . .
O11 O 0.37307(14) 0.22464(13) 0.25466(11) 0.0380(6) Uani 1 1 d . . .
O12 O 0.20979(14) 0.19462(12) 0.21293(10) 0.0383(6) Uani 1 1 d . . .
O13 O 0.40345(13) 0.23162(12) 0.43941(10) 0.0336(5) Uani 1 1 d . . .
O14 O 0.28661(13) 0.25695(13) 0.50169(10) 0.0360(5) Uani 1 1 d . . .
O15 O 0.32318(13) 0.08940(11) 0.46500(10) 0.0308(5) Uani 1 1 d . . .
C1 C 0.04819(19) 0.12733(19) 0.30281(15) 0.0314(7) Uani 1 1 d . . .
C2 C -0.0361(2) 0.1049(2) 0.28675(17) 0.0384(8) Uani 1 1 d . . .
C3 C -0.0457(2) 0.0431(2) 0.23437(18) 0.0509(10) Uani 1 1 d . . .
H3A H -0.0312 0.0647 0.1960 0.076 Uiso 1 1 calc R . .
H3B H -0.0993 0.0263 0.2246 0.076 Uiso 1 1 calc R . .
H3C H -0.0127 -0.0010 0.2491 0.076 Uiso 1 1 calc R . .
C4 C -0.0584(2) 0.0720(2) 0.3470(2) 0.0538(11) Uani 1 1 d . . .
H4A H -0.0521 0.1118 0.3801 0.081 Uiso 1 1 calc R . .
H4B H -0.0254 0.0280 0.3620 0.081 Uiso 1 1 calc R . .
H4C H -0.1121 0.0552 0.3376 0.081 Uiso 1 1 calc R . .
C5 C -0.0852(2) 0.1751(2) 0.2645(2) 0.0586(11) Uani 1 1 d . . .
H5A H -0.0783 0.2137 0.2985 0.088 Uiso 1 1 calc R . .
H5B H -0.1392 0.1598 0.2542 0.088 Uiso 1 1 calc R . .
H5C H -0.0696 0.1968 0.2267 0.088 Uiso 1 1 calc R . .
C6 C 0.21093(17) 0.12433(17) 0.20345(15) 0.0279(7) Uani 1 1 d . . .
C7 C 0.2180(2) 0.09412(18) 0.13780(15) 0.0330(7) Uani 1 1 d . . .
C8 C 0.1980(3) 0.1571(2) 0.08811(17) 0.0546(11) Uani 1 1 d . . .
H8A H 0.1441 0.1718 0.0848 0.082 Uiso 1 1 calc R . .
H8B H 0.2064 0.1381 0.0468 0.082 Uiso 1 1 calc R . .
H8C H 0.2308 0.2021 0.1007 0.082 Uiso 1 1 calc R . .
C9 C 0.3026(2) 0.0715(2) 0.14240(18) 0.0406(8) Uani 1 1 d . . .
H9A H 0.3103 0.0515 0.1012 0.061 Uiso 1 1 calc R . .
H9B H 0.3162 0.0317 0.1750 0.061 Uiso 1 1 calc R . .
H9C H 0.3352 0.1168 0.1539 0.061 Uiso 1 1 calc R . .
C10 C 0.1662(2) 0.0243(2) 0.12139(18) 0.0453(9) Uani 1 1 d . . .
H10A H 0.1125 0.0399 0.1186 0.068 Uiso 1 1 calc R . .
H10B H 0.1794 -0.0148 0.1546 0.068 Uiso 1 1 calc R . .
H10C H 0.1732 0.0031 0.0804 0.068 Uiso 1 1 calc R . .
C11 C 0.29622(19) 0.02594(17) 0.44145(15) 0.0303(7) Uani 1 1 d . . .
C12 C 0.3268(2) -0.04786(19) 0.47716(17) 0.0432(9) Uani 1 1 d . . .
C13 C 0.2831(3) -0.1188(2) 0.4501(2) 0.0558(11) Uani 1 1 d . . .
H13A H 0.2295 -0.1145 0.4552 0.084 Uiso 1 1 calc R . .
H13B H 0.3063 -0.1645 0.4728 0.084 Uiso 1 1 calc R . .
H13C H 0.2851 -0.1234 0.4049 0.084 Uiso 1 1 calc R . .
C14 C 0.4109(3) -0.0560(3) 0.4686(3) 0.0846(17) Uani 1 1 d . . .
H14A H 0.4333 -0.1025 0.4905 0.127 Uiso 1 1 calc R . .
H14B H 0.4402 -0.0108 0.4866 0.127 Uiso 1 1 calc R . .
H14C H 0.4125 -0.0598 0.4232 0.127 Uiso 1 1 calc R . .
C15 C 0.3270(3) -0.0388(2) 0.54687(19) 0.0715(15) Uani 1 1 d . . .
H15A H 0.2742 -0.0335 0.5536 0.107 Uiso 1 1 calc R . .
H15B H 0.3564 0.0072 0.5628 0.107 Uiso 1 1 calc R . .
H15C H 0.3507 -0.0843 0.5697 0.107 Uiso 1 1 calc R . .
C16 C 0.2420(2) 0.31544(19) 0.49819(16) 0.0343(8) Uani 1 1 d . A .
C17 C 0.2451(2) 0.3615(2) 0.55956(17) 0.0486(10) Uani 1 1 d . . .
C18 C 0.1869(5) 0.4266(4) 0.5477(3) 0.099(4) Uani 0.778(8) 1 d P A 5
H18D H 0.2102 0.4716 0.5312 0.148 Uiso 0.778(8) 1 calc PR A 5
H18E H 0.1709 0.4402 0.5877 0.148 Uiso 0.778(8) 1 calc PR A 5
H18F H 0.1421 0.4100 0.5166 0.148 Uiso 0.778(8) 1 calc PR A 5
C19 C 0.2303(5) 0.3078(4) 0.6114(3) 0.077(2) Uani 0.778(8) 1 d P A 5
H19D H 0.2778 0.2809 0.6298 0.116 Uiso 0.778(8) 1 calc PR A 5
H19E H 0.1911 0.2701 0.5935 0.116 Uiso 0.778(8) 1 calc PR A 5
H19F H 0.2123 0.3375 0.6447 0.116 Uiso 0.778(8) 1 calc PR A 5
C20 C 0.3265(4) 0.3959(4) 0.5766(3) 0.083(3) Uani 0.778(8) 1 d P A 5
H20A H 0.3604 0.3691 0.5525 0.125 Uiso 0.778(8) 1 calc PR A 5
H20B H 0.3462 0.3896 0.6222 0.125 Uiso 0.778(8) 1 calc PR A 5
H20C H 0.3247 0.4508 0.5658 0.125 Uiso 0.778(8) 1 calc PR A 5
C18A C 0.1564(15) 0.3641(18) 0.5701(13) 0.091(9) Uiso 0.222(8) 1 d P A 6
H18A H 0.1264 0.3246 0.5436 0.136 Uiso 0.222(8) 1 calc PR A 6
H18B H 0.1345 0.4149 0.5580 0.136 Uiso 0.222(8) 1 calc PR A 6
H18C H 0.1550 0.3542 0.6149 0.136 Uiso 0.222(8) 1 calc PR A 6
C19A C 0.2813(18) 0.3270(17) 0.6114(14) 0.092(9) Uiso 0.222(8) 1 d P A 6
H19A H 0.3359 0.3228 0.6098 0.138 Uiso 0.222(8) 1 calc PR A 6
H19B H 0.2598 0.2755 0.6142 0.138 Uiso 0.222(8) 1 calc PR A 6
H19C H 0.2751 0.3572 0.6488 0.138 Uiso 0.222(8) 1 calc PR A 6
C20A C 0.2622(17) 0.4422(15) 0.5427(13) 0.086(9) Uiso 0.222(8) 1 d P A 6
H20D H 0.3150 0.4452 0.5353 0.129 Uiso 0.222(8) 1 calc PR A 6
H20E H 0.2563 0.4767 0.5776 0.129 Uiso 0.222(8) 1 calc PR A 6
H20F H 0.2266 0.4576 0.5040 0.129 Uiso 0.222(8) 1 calc PR A 6
C21 C 0.41397(19) 0.29118(17) 0.40632(16) 0.0307(7) Uani 1 1 d . . .
C22 C 0.49327(19) 0.32864(18) 0.42114(16) 0.0339(8) Uani 1 1 d . . .
C23 C 0.4929(2) 0.3822(2) 0.47794(18) 0.0462(9) Uani 1 1 d . . .
H23A H 0.4837 0.3520 0.5144 0.069 Uiso 1 1 calc R . .
H23B H 0.4522 0.4207 0.4668 0.069 Uiso 1 1 calc R . .
H23C H 0.5427 0.4082 0.4890 0.069 Uiso 1 1 calc R . .
C24 C 0.5556(2) 0.2681(2) 0.4392(2) 0.0478(10) Uani 1 1 d . . .
H24A H 0.5455 0.2383 0.4756 0.072 Uiso 1 1 calc R . .
H24B H 0.6056 0.2934 0.4505 0.072 Uiso 1 1 calc R . .
H24C H 0.5557 0.2335 0.4030 0.072 Uiso 1 1 calc R . .
C25 C 0.5076(2) 0.3764(2) 0.36406(19) 0.0510(10) Uani 1 1 d . . .
H25A H 0.5585 0.4001 0.3743 0.076 Uiso 1 1 calc R . .
H25B H 0.4685 0.4167 0.3546 0.076 Uiso 1 1 calc R . .
H25C H 0.5049 0.3427 0.3269 0.076 Uiso 1 1 calc R . .
C26 C 0.0156(2) 0.2924(3) 0.4513(2) 0.0556(11) Uani 1 1 d . . .
C27 C -0.0136(3) 0.2688(3) 0.5041(2) 0.0876(19) Uani 1 1 d . . .
H27A H -0.0031 0.2185 0.5209 0.105 Uiso 1 1 calc R . .
C28 C -0.0581(4) 0.3188(4) 0.5321(3) 0.121(3) Uani 1 1 d . . .
H28A H -0.0770 0.3024 0.5686 0.145 Uiso 1 1 calc R . .
C29 C -0.0757(4) 0.3920(5) 0.5086(3) 0.130(3) Uani 1 1 d . . .
H29A H -0.1067 0.4253 0.5283 0.156 Uiso 1 1 calc R . .
C30 C -0.0480(3) 0.4157(4) 0.4567(3) 0.095(2) Uani 1 1 d . . .
H30A H -0.0599 0.4660 0.4404 0.114 Uiso 1 1 calc R . .
C31 C -0.0021(2) 0.3670(3) 0.4266(2) 0.0579(12) Uani 1 1 d . . .
C32 C 0.0231(2) 0.3946(2) 0.37097(18) 0.0442(9) Uani 1 1 d . . .
H32A H 0.0027 0.4422 0.3535 0.053 Uiso 1 1 calc R . .
C33 C 0.09162(18) 0.39002(18) 0.28476(16) 0.0329(7) Uani 1 1 d . . .
H33A H 0.0790 0.4455 0.2797 0.039 Uiso 1 1 calc R . .
H33B H 0.0635 0.3621 0.2472 0.039 Uiso 1 1 calc R . .
C34 C 0.17727(19) 0.37771(18) 0.29135(17) 0.0339(8) Uani 1 1 d . . .
H34A H 0.2050 0.4147 0.3235 0.041 Uiso 1 1 calc R . .
C35 C 0.20379(19) 0.38905(18) 0.22886(16) 0.0335(8) Uani 1 1 d . . .
H35A H 0.1660 0.3666 0.1936 0.040 Uiso 1 1 calc R . .
H35B H 0.2087 0.4447 0.2204 0.040 Uiso 1 1 calc R . .
C36 C 0.32872(19) 0.37665(18) 0.20251(15) 0.0312(7) Uani 1 1 d . . .
H36A H 0.3183 0.4244 0.1810 0.037 Uiso 1 1 calc R . .
C37 C 0.39959(19) 0.33873(19) 0.19831(15) 0.0323(7) Uani 1 1 d . . .
C38 C 0.4501(2) 0.3763(2) 0.16548(18) 0.0445(9) Uani 1 1 d . . .
H38A H 0.4370 0.4257 0.1477 0.053 Uiso 1 1 calc R . .
C39 C 0.5181(3) 0.3430(2) 0.1586(2) 0.0568(11) Uani 1 1 d . . .
H39A H 0.5524 0.3692 0.1367 0.068 Uiso 1 1 calc R . .
C40 C 0.5360(2) 0.2699(2) 0.1841(2) 0.0521(10) Uani 1 1 d . . .
H40A H 0.5833 0.2466 0.1800 0.063 Uiso 1 1 calc R . .
C41 C 0.4871(2) 0.2310(2) 0.21509(18) 0.0431(9) Uani 1 1 d . . .
H41A H 0.5001 0.1807 0.2309 0.052 Uiso 1 1 calc R . .
C42 C 0.4184(2) 0.26419(19) 0.22370(16) 0.0335(7) Uani 1 1 d . . .
O16 O 0.4164(2) 0.0602(2) 0.2914(2) 0.1104(16) Uani 1 1 d . . .
H16 H 0.4059 0.1041 0.2758 0.166 Uiso 1 1 calc R . .
C43 C 0.4371(2) 0.1772(3) 0.59375(19) 0.0545(11) Uani 1 1 d . . .
H43A H 0.3982 0.2118 0.5689 0.082 Uiso 0.85(5) 1 calc PR B 1
H43B H 0.4493 0.1365 0.5648 0.082 Uiso 0.85(5) 1 calc PR B 1
H43C H 0.4021 0.2191 0.5752 0.082 Uiso 0.15(5) 1 d PR B 2
H43D H 0.4371 0.1381 0.5601 0.082 Uiso 0.15(5) 1 d PR B 2
Cl1 Cl 0.5210(2) 0.2304(4) 0.62402(18) 0.0604(13) Uani 0.85(5) 1 d P B 1
Cl1A Cl 0.5231(17) 0.217(4) 0.6184(19) 0.111(13) Uani 0.15(5) 1 d P B 2
Cl2 Cl 0.39936(7) 0.13493(7) 0.65560(6) 0.0686(3) Uani 1 1 d . B .
C44 C 0.1084(4) 0.0727(3) 0.4941(3) 0.0876(17) Uani 1 1 d . . .
H44A H 0.1285 0.0901 0.4564 0.131 Uiso 0.716(6) 1 calc PR C 3
H44B H 0.0569 0.0958 0.4917 0.131 Uiso 0.716(6) 1 calc PR C 3
H44C H 0.0865 0.1173 0.4680 0.131 Uiso 0.284(6) 1 d PR C 4
H44D H 0.1388 0.0422 0.4687 0.131 Uiso 0.284(6) 1 d PR C 4
Cl3 Cl 0.16777(10) 0.10542(10) 0.56143(8) 0.1028(5) Uani 1 1 d . C .
Cl4 Cl 0.09931(10) -0.02976(10) 0.49174(8) 0.0662(8) Uiso 0.716(6) 1 d P C 3
Cl4A Cl 0.0657(18) 0.010(2) 0.5057(16) 0.472(17) Uiso 0.284(6) 1 d P . 4
C45 C 0.4666(3) 0.0667(3) 0.3460(2) 0.0704(14) Uani 1 1 d . . .
H45A H 0.5038 0.1072 0.3420 0.106 Uiso 1 1 calc R . .
H45B H 0.4934 0.0177 0.3560 0.106 Uiso 1 1 calc R . .
H45C H 0.4393 0.0801 0.3803 0.106 Uiso 1 1 calc R . .
C46 C 0.3667(4) -0.0594(5) 0.7518(4) 0.130(3) Uiso 1 1 d . . .
H46A H 0.3578 -0.1050 0.7244 0.194 Uiso 1 1 calc R . .
H46B H 0.3818 -0.0756 0.7962 0.194 Uiso 1 1 calc R . .
H46C H 0.4076 -0.0282 0.7397 0.194 Uiso 1 1 calc R . .
C47 C 0.2964(4) -0.0140(5) 0.7443(4) 0.132(3) Uani 1 1 d . . .
H47A H 0.2555 -0.0465 0.7563 0.158 Uiso 1 1 calc R . .
H47B H 0.2803 -0.0006 0.6987 0.158 Uiso 1 1 calc R . .
C48 C 0.3019(4) 0.0602(4) 0.7831(3) 0.108(2) Uani 1 1 d . . .
H48A H 0.3175 0.0464 0.8286 0.130 Uiso 1 1 calc R . .
H48B H 0.3436 0.0919 0.7716 0.130 Uiso 1 1 calc R . .
C49 C 0.2326(5) 0.1084(4) 0.7763(5) 0.157(4) Uani 1 1 d . . .
H49A H 0.2123 0.1150 0.7302 0.188 Uiso 1 1 calc R . .
H49B H 0.1936 0.0796 0.7943 0.188 Uiso 1 1 calc R . .
C50 C 0.2402(7) 0.1854(8) 0.8057(6) 0.195(5) Uani 1 1 d . . .
H50A H 0.2738 0.2160 0.7831 0.234 Uiso 1 1 calc R . .
H50B H 0.1889 0.2097 0.7963 0.234 Uiso 1 1 calc R . .
C51 C 0.2679(8) 0.1946(8) 0.8704(8) 0.249(8) Uani 1 1 d . . .
H51A H 0.3210 0.1744 0.8796 0.299 Uiso 1 1 calc R . .
H51B H 0.2369 0.1614 0.8934 0.299 Uiso 1 1 calc R . .
C52 C 0.2692(6) 0.2710(6) 0.8976(6) 0.216(6) Uani 1 1 d . . .
H52A H 0.2913 0.2685 0.9431 0.324 Uiso 1 1 calc R . .
H52B H 0.2167 0.2910 0.8918 0.324 Uiso 1 1 calc R . .
H52C H 0.3004 0.3050 0.8762 0.324 Uiso 1 1 calc R . .

loop_
_atom_site_aniso_label
_atom_site_aniso_U_11
_atom_site_aniso_U_22
_atom_site_aniso_U_33
_atom_site_aniso_U_23
_atom_site_aniso_U_13
_atom_site_aniso_U_12
Mn1 0.0275(3) 0.0181(2) 0.0224(2) 0.00046(18) -0.00142(18) 0.00107(18)
Mn2 0.0289(3) 0.0238(2) 0.0254(2) 0.00074(19) 0.0006(2) 0.0064(2)
Mn3 0.0287(3) 0.0178(2) 0.0249(2) 0.00236(18) 0.00017(19) 0.00238(18)
Mn4 0.0280(3) 0.0185(2) 0.0229(2) -0.00065(18) -0.00260(18) 0.00339(19)
N1 0.0322(15) 0.0230(13) 0.0272(14) 0.0007(11) -0.0011(12) 0.0004(11)
N2 0.0292(15) 0.0299(14) 0.0312(15) -0.0004(12) -0.0015(12) 0.0069(12)
O1 0.0275(12) 0.0336(12) 0.0388(13) -0.0042(10) -0.0023(10) -0.0027(10)
O2 0.0266(11) 0.0193(10) 0.0231(11) 0.0011(8) -0.0004(9) 0.0031(8)
O3 0.0427(14) 0.0264(11) 0.0234(11) -0.0014(9) 0.0016(10) -0.0043(10)
O4 0.0389(13) 0.0210(11) 0.0274(12) 0.0028(9) -0.0045(10) 0.0018(9)
O5 0.0293(12) 0.0205(10) 0.0232(11) 0.0005(8) -0.0003(9) 0.0033(9)
O6 0.0522(16) 0.0362(13) 0.0340(13) 0.0088(11) -0.0124(11) -0.0161(12)
O7 0.0536(16) 0.0335(13) 0.0322(14) -0.0066(10) -0.0073(11) 0.0120(11)
O8 0.0438(16) 0.0494(15) 0.0462(15) 0.0090(12) 0.0185(12) 0.0167(12)
O9 0.0298(12) 0.0154(10) 0.0281(11) 0.0012(8) -0.0022(9) 0.0050(8)
O10 0.0375(14) 0.0234(11) 0.0529(16) 0.0000(11) -0.0182(11) 0.0019(10)
O11 0.0412(14) 0.0308(12) 0.0447(15) 0.0092(11) 0.0155(12) 0.0077(10)
O12 0.0519(15) 0.0242(12) 0.0319(13) -0.0049(10) -0.0101(11) 0.0092(10)
O13 0.0327(13) 0.0312(12) 0.0325(13) 0.0034(10) -0.0047(10) -0.0033(10)
O14 0.0377(14) 0.0357(13) 0.0303(13) -0.0091(10) -0.0051(10) 0.0105(10)
O15 0.0411(13) 0.0187(10) 0.0278(12) 0.0018(9) -0.0057(10) 0.0030(9)
C1 0.0313(18) 0.0373(18) 0.0241(16) -0.0017(14) 0.0014(13) -0.0050(15)
C2 0.0305(19) 0.0382(19) 0.044(2) 0.0052(16) 0.0015(15) -0.0038(15)
C3 0.045(2) 0.056(2) 0.044(2) -0.0042(19) -0.0114(18) -0.0132(19)
C4 0.043(2) 0.061(3) 0.059(3) 0.012(2) 0.013(2) 0.001(2)
C5 0.038(2) 0.053(2) 0.080(3) 0.019(2) 0.001(2) 0.0049(19)
C6 0.0265(17) 0.0271(16) 0.0272(17) -0.0048(13) -0.0025(13) 0.0022(13)
C7 0.040(2) 0.0305(17) 0.0274(17) -0.0024(14) 0.0032(14) 0.0041(15)
C8 0.079(3) 0.053(2) 0.029(2) 0.0075(17) 0.0016(19) 0.012(2)
C9 0.047(2) 0.0329(18) 0.045(2) -0.0030(16) 0.0149(17) 0.0003(16)
C10 0.051(2) 0.045(2) 0.037(2) -0.0157(17) 0.0004(17) -0.0046(18)
C11 0.0383(19) 0.0241(16) 0.0262(17) 0.0029(13) 0.0003(14) 0.0031(14)
C12 0.063(3) 0.0255(17) 0.034(2) 0.0049(14) -0.0079(17) 0.0012(17)
C13 0.083(3) 0.0247(18) 0.051(2) 0.0103(17) -0.010(2) 0.0009(19)
C14 0.064(3) 0.051(3) 0.133(5) 0.029(3) 0.005(3) 0.022(2)
C15 0.135(5) 0.032(2) 0.037(2) 0.0086(17) -0.013(2) 0.005(2)
C16 0.0371(19) 0.0348(18) 0.0273(17) -0.0071(14) -0.0036(14) 0.0078(15)
C17 0.060(3) 0.047(2) 0.033(2) -0.0172(17) -0.0067(18) 0.0246(19)
C18 0.114(7) 0.106(6) 0.060(4) -0.051(4) -0.027(4) 0.083(5)
C19 0.113(6) 0.083(5) 0.044(4) -0.029(3) 0.038(4) -0.005(4)
C20 0.084(5) 0.090(5) 0.068(4) -0.059(4) -0.005(3) -0.009(4)
C21 0.0319(18) 0.0219(15) 0.0346(18) -0.0067(13) -0.0030(14) 0.0004(13)
C22 0.0315(19) 0.0271(16) 0.0383(19) 0.0000(14) -0.0056(15) -0.0034(14)
C23 0.048(2) 0.0349(19) 0.048(2) -0.0074(17) -0.0114(18) -0.0067(17)
C24 0.031(2) 0.038(2) 0.068(3) 0.0004(19) -0.0050(18) 0.0023(16)
C25 0.048(2) 0.050(2) 0.050(2) 0.0098(19) -0.0036(18) -0.0132(19)
C26 0.050(3) 0.073(3) 0.047(2) 0.011(2) 0.017(2) 0.030(2)
C27 0.092(4) 0.118(4) 0.065(3) 0.037(3) 0.048(3) 0.061(4)
C28 0.143(6) 0.167(6) 0.072(4) 0.048(4) 0.070(4) 0.099(5)
C29 0.153(6) 0.183(7) 0.071(4) 0.038(4) 0.065(4) 0.119(6)
C30 0.110(5) 0.111(5) 0.069(4) 0.013(3) 0.033(3) 0.077(4)
C31 0.057(3) 0.071(3) 0.048(2) 0.005(2) 0.015(2) 0.033(2)
C32 0.045(2) 0.040(2) 0.044(2) -0.0007(17) 0.0002(17) 0.0194(17)
C33 0.0325(18) 0.0213(15) 0.041(2) 0.0062(14) -0.0033(14) 0.0066(13)
C34 0.0335(19) 0.0216(15) 0.044(2) 0.0047(14) -0.0001(15) 0.0032(13)
C35 0.0341(19) 0.0245(16) 0.0389(19) 0.0094(14) -0.0005(15) 0.0052(14)
C36 0.040(2) 0.0240(16) 0.0265(17) -0.0003(13) -0.0018(14) -0.0054(14)
C37 0.0366(19) 0.0324(17) 0.0260(17) -0.0025(13) 0.0011(14) -0.0049(14)
C38 0.056(2) 0.0365(19) 0.042(2) -0.0013(16) 0.0135(18) -0.0121(18)
C39 0.055(3) 0.057(3) 0.064(3) -0.002(2) 0.029(2) -0.011(2)
C40 0.048(2) 0.052(2) 0.061(3) -0.008(2) 0.021(2) 0.0038(19)
C41 0.045(2) 0.041(2) 0.046(2) 0.0008(17) 0.0147(18) 0.0065(17)
C42 0.040(2) 0.0316(17) 0.0286(17) -0.0052(14) 0.0047(15) -0.0021(15)
O16 0.100(3) 0.053(2) 0.143(4) -0.047(2) -0.068(3) 0.042(2)
C43 0.053(3) 0.061(3) 0.044(2) -0.001(2) -0.0032(19) 0.012(2)
Cl1 0.0631(16) 0.0620(16) 0.0550(16) 0.0121(10) 0.008(2) -0.0059(11)
Cl1A 0.106(18) 0.078(14) 0.112(19) 0.030(10) -0.07(2) -0.025(9)
Cl2 0.0772(8) 0.0650(7) 0.0625(7) -0.0046(6) 0.0108(6) -0.0158(6)
C44 0.095(4) 0.090(4) 0.074(4) 0.013(3) 0.005(3) -0.006(3)
Cl3 0.0945(11) 0.1114(12) 0.1089(12) -0.0254(10) 0.0355(9) -0.0006(9)
C45 0.075(3) 0.074(3) 0.058(3) -0.002(2) 0.002(2) 0.025(3)
C47 0.116(6) 0.106(6) 0.172(8) 0.039(6) 0.020(5) -0.015(5)
C48 0.110(6) 0.111(5) 0.106(5) 0.039(4) 0.028(4) -0.014(4)
C49 0.113(7) 0.080(5) 0.255(12) -0.004(6) -0.021(7) 0.001(5)
C50 0.162(10) 0.230(14) 0.175(11) -0.057(10) -0.018(8) -0.014(9)
C51 0.226(15) 0.222(14) 0.33(2) -0.125(16) 0.142(15) -0.009(11)
C52 0.184(10) 0.192(10) 0.313(16) -0.106(11) 0.152(11) -0.033(8)

loop_
_atom_type_symbol
_atom_type_description
_atom_type_scat_dispersion_real
_atom_type_scat_dispersion_imag
_atom_type_scat_source
C C 0.0033 0.0016 'International Tables Vol C Tables 4.2.6.8 and 6.1.1.4'
H H 0.0000 0.0000 'International Tables Vol C Tables 4.2.6.8 and 6.1.1.4'
N N 0.0061 0.0033 'International Tables Vol C Tables 4.2.6.8 and 6.1.1.4'
O O 0.0106 0.0060 'International Tables Vol C Tables 4.2.6.8 and 6.1.1.4'
Cl Cl 0.1484 0.1585 'International Tables Vol C Tables 4.2.6.8 and 6.1.1.4'
Mn Mn 0.3368 0.7283 'International Tables Vol C Tables 4.2.6.8 and 6.1.1.4'

loop_
_geom_angle_atom_site_label_1
_geom_angle_atom_site_label_2
_geom_angle_atom_site_label_3
_geom_angle
_geom_angle_site_symmetry_1
_geom_angle_site_symmetry_3
_geom_angle_publ_flag
O2 Mn1 O5 80.90(9) . . ?
O2 Mn1 O1 170.36(9) . . ?
O5 Mn1 O1 93.76(9) . . ?
O2 Mn1 O3 93.14(9) . . ?
O5 Mn1 O3 164.44(9) . . ?
O1 Mn1 O3 89.96(9) . . ?
O2 Mn1 O4 95.34(8) . . ?
O5 Mn1 O4 94.52(8) . . ?
O1 Mn1 O4 93.07(9) . . ?
O3 Mn1 O4 100.37(9) . . ?
O2 Mn1 Mn4 42.75(6) . . ?
O5 Mn1 Mn4 42.32(6) . . ?
O1 Mn1 Mn4 134.52(7) . . ?
O3 Mn1 Mn4 135.47(7) . . ?
O4 Mn1 Mn4 82.03(6) . . ?
O2 Mn1 Mn2 86.36(6) . . ?
O5 Mn1 Mn2 34.39(6) . . ?
O1 Mn1 Mn2 84.74(7) . . ?
O3 Mn1 Mn2 131.43(7) . . ?
O4 Mn1 Mn2 128.07(6) . . ?
Mn4 Mn1 Mn2 64.676(16) . . ?
O2 Mn1 Mn3 33.64(6) . . ?
O5 Mn1 Mn3 84.30(6) . . ?
O1 Mn1 Mn3 138.26(7) . . ?
O3 Mn1 Mn3 82.88(6) . . ?
O4 Mn1 Mn3 128.67(6) . . ?
Mn4 Mn1 Mn3 63.094(16) . . ?
Mn2 Mn1 Mn3 70.370(16) . . ?
O8 Mn2 O5 92.54(10) . . ?
O8 Mn2 N2 90.09(11) . . ?
O5 Mn2 N2 177.33(11) . . ?
O8 Mn2 O9 172.82(10) . . ?
O5 Mn2 O9 94.37(8) . . ?
N2 Mn2 O9 83.02(10) . . ?
O8 Mn2 O7 91.81(11) . . ?
O5 Mn2 O7 90.66(9) . . ?
N2 Mn2 O7 88.79(10) . . ?
O9 Mn2 O7 90.09(9) . . ?
O8 Mn2 O6 92.08(11) . . ?
O5 Mn2 O6 87.07(9) . . ?
N2 Mn2 O6 93.31(10) . . ?
O9 Mn2 O6 86.30(9) . . ?
O7 Mn2 O6 175.58(10) . . ?
O8 Mn2 Mn1 109.96(8) . . ?
O5 Mn2 Mn1 34.45(6) . . ?
N2 Mn2 Mn1 144.46(8) . . ?
O9 Mn2 Mn1 75.07(6) . . ?
O7 Mn2 Mn1 118.40(6) . . ?
O6 Mn2 Mn1 58.14(7) . . ?
O8 Mn2 Mn4 113.12(8) . . ?
O5 Mn2 Mn4 32.52(6) . . ?
N2 Mn2 Mn4 145.35(8) . . ?
O9 Mn2 Mn4 73.96(6) . . ?
O7 Mn2 Mn4 66.13(6) . . ?
O6 Mn2 Mn4 110.32(7) . . ?
Mn1 Mn2 Mn4 52.275(13) . . ?
O11 Mn3 O2 90.03(9) . . ?
O11 Mn3 N1 91.13(10) . . ?
O2 Mn3 N1 178.60(10) . . ?
O11 Mn3 O9 174.27(9) . . ?
O2 Mn3 O9 95.54(8) . . ?
N1 Mn3 O9 83.31(10) . . ?
O11 Mn3 O12 91.50(10) . . ?
O2 Mn3 O12 89.41(8) . . ?
N1 Mn3 O12 91.34(9) . . ?
O9 Mn3 O12 87.27(9) . . ?
O11 Mn3 O10 91.11(10) . . ?
O2 Mn3 O10 88.16(8) . . ?
N1 Mn3 O10 91.04(10) . . ?
O9 Mn3 O10 90.37(9) . . ?
O12 Mn3 O10 176.43(10) . . ?
O11 Mn3 Mn4 109.98(7) . . ?
O2 Mn3 Mn4 34.62(6) . . ?
N1 Mn3 Mn4 144.05(8) . . ?
O9 Mn3 Mn4 75.54(6) . . ?
O12 Mn3 Mn4 115.89(6) . . ?
O10 Mn3 Mn4 60.85(6) . . ?
O11 Mn3 Mn1 109.68(7) . . ?
O2 Mn3 Mn1 33.19(6) . . ?
N1 Mn3 Mn1 146.69(8) . . ?
O9 Mn3 Mn1 74.72(6) . . ?
O12 Mn3 Mn1 63.31(6) . . ?
O10 Mn3 Mn1 113.46(7) . . ?
Mn4 Mn3 Mn1 52.610(13) . . ?
O5 Mn4 O2 81.03(9) . . ?
O5 Mn4 O13 170.11(9) . . ?
O2 Mn4 O13 93.69(9) . . ?
O5 Mn4 O14 94.60(9) . . ?
O2 Mn4 O14 162.42(9) . . ?
O13 Mn4 O14 87.94(10) . . ?
O5 Mn4 O15 94.62(9) . . ?
O2 Mn4 O15 96.21(8) . . ?
O13 Mn4 O15 94.27(9) . . ?
O14 Mn4 O15 101.12(9) . . ?
O5 Mn4 Mn1 42.94(6) . . ?
O2 Mn4 Mn1 42.27(6) . . ?
O13 Mn4 Mn1 134.48(7) . . ?
O14 Mn4 Mn1 137.36(7) . . ?
O15 Mn4 Mn1 82.65(6) . . ?
O5 Mn4 Mn3 85.59(6) . . ?
O2 Mn4 Mn3 34.74(6) . . ?
O13 Mn4 Mn3 85.34(7) . . ?
O14 Mn4 Mn3 128.33(7) . . ?
O15 Mn4 Mn3 130.43(6) . . ?
Mn1 Mn4 Mn3 64.296(16) . . ?
O5 Mn4 Mn2 32.90(6) . . ?
O2 Mn4 Mn2 84.81(6) . . ?
O13 Mn4 Mn2 138.73(7) . . ?
O14 Mn4 Mn2 82.48(7) . . ?
O15 Mn4 Mn2 126.95(6) . . ?
Mn1 Mn4 Mn2 63.050(16) . . ?
Mn3 Mn4 Mn2 70.217(15) . . ?
C36 N1 C35 120.9(3) . . ?
C36 N1 Mn3 126.9(2) . . ?
C35 N1 Mn3 112.17(19) . . ?
C32 N2 C33 122.1(3) . . ?
C32 N2 Mn2 125.9(3) . . ?
C33 N2 Mn2 111.83(19) . . ?
C1 O1 Mn1 110.3(2) . . ?
Mn1 O2 Mn4 94.97(9) . . ?
Mn1 O2 Mn3 113.17(10) . . ?
Mn4 O2 Mn3 110.64(9) . . ?
C6 O3 Mn1 116.97(19) . . ?
C11 O4 Mn1 125.51(19) . . ?
Mn4 O5 Mn2 114.58(10) . . ?
Mn4 O5 Mn1 94.74(9) . . ?
Mn2 O5 Mn1 111.16(10) . . ?
C1 O6 Mn2 124.5(2) . . ?
C16 O7 Mn2 129.2(2) . . ?
C26 O8 Mn2 127.3(3) . . ?
C34 O9 Mn3 113.56(18) . . ?
C34 O9 Mn2 111.52(18) . . ?
Mn3 O9 Mn2 134.10(10) . . ?
C21 O10 Mn3 126.6(2) . . ?
C42 O11 Mn3 129.3(2) . . ?
C6 O12 Mn3 126.0(2) . . ?
C21 O13 Mn4 113.4(2) . . ?
C16 O14 Mn4 121.3(2) . . ?
C11 O15 Mn4 126.25(19) . . ?
O6 C1 O1 121.4(3) . . ?
O6 C1 C2 120.9(3) . . ?
O1 C1 C2 117.6(3) . . ?
C1 C2 C5 110.3(3) . . ?
C1 C2 C4 107.8(3) . . ?
C5 C2 C4 109.8(3) . . ?
C1 C2 C3 108.2(3) . . ?
C5 C2 C3 110.6(3) . . ?
C4 C2 C3 110.1(3) . . ?
C2 C3 H3A 109.5 . . ?
C2 C3 H3B 109.5 . . ?
H3A C3 H3B 109.5 . . ?
C2 C3 H3C 109.5 . . ?
H3A C3 H3C 109.5 . . ?
H3B C3 H3C 109.5 . . ?
C2 C4 H4A 109.5 . . ?
C2 C4 H4B 109.5 . . ?
H4A C4 H4B 109.5 . . ?
C2 C4 H4C 109.5 . . ?
H4A C4 H4C 109.5 . . ?
H4B C4 H4C 109.5 . . ?
C2 C5 H5A 109.5 . . ?
C2 C5 H5B 109.5 . . ?
H5A C5 H5B 109.5 . . ?
C2 C5 H5C 109.5 . . ?
H5A C5 H5C 109.5 . . ?
H5B C5 H5C 109.5 . . ?
O12 C6 O3 122.8(3) . . ?
O12 C6 C7 119.7(3) . . ?
O3 C6 C7 117.4(3) . . ?
C8 C7 C10 111.1(3) . . ?
C8 C7 C6 110.3(3) . . ?
C10 C7 C6 109.6(3) . . ?
C8 C7 C9 109.0(3) . . ?
C10 C7 C9 110.6(3) . . ?
C6 C7 C9 106.1(3) . . ?
C7 C8 H8A 109.5 . . ?
C7 C8 H8B 109.5 . . ?
H8A C8 H8B 109.5 . . ?
C7 C8 H8C 109.5 . . ?
H8A C8 H8C 109.5 . . ?
H8B C8 H8C 109.5 . . ?
C7 C9 H9A 109.5 . . ?
C7 C9 H9B 109.5 . . ?
H9A C9 H9B 109.5 . . ?
C7 C9 H9C 109.5 . . ?
H9A C9 H9C 109.5 . . ?
H9B C9 H9C 109.5 . . ?
C7 C10 H10A 109.5 . . ?
C7 C10 H10B 109.5 . . ?
H10A C10 H10B 109.5 . . ?
C7 C10 H10C 109.5 . . ?
H10A C10 H10C 109.5 . . ?
H10B C10 H10C 109.5 . . ?
O15 C11 O4 123.5(3) . . ?
O15 C11 C12 117.1(3) . . ?
O4 C11 C12 119.3(3) . . ?
C15 C12 C13 111.8(3) . . ?
C15 C12 C11 110.0(3) . . ?
C13 C12 C11 112.4(3) . . ?
C15 C12 C14 107.8(4) . . ?
C13 C12 C14 108.6(4) . . ?
C11 C12 C14 106.0(3) . . ?
C12 C13 H13A 109.5 . . ?
C12 C13 H13B 109.5 . . ?
H13A C13 H13B 109.5 . . ?
C12 C13 H13C 109.5 . . ?
H13A C13 H13C 109.5 . . ?
H13B C13 H13C 109.5 . . ?
C12 C14 H14A 109.5 . . ?
C12 C14 H14B 109.5 . . ?
H14A C14 H14B 109.5 . . ?
C12 C14 H14C 109.5 . . ?
H14A C14 H14C 109.5 . . ?
H14B C14 H14C 109.5 . . ?
C12 C15 H15A 109.5 . . ?
C12 C15 H15B 109.5 . . ?
H15A C15 H15B 109.5 . . ?
C12 C15 H15C 109.5 . . ?
H15A C15 H15C 109.5 . . ?
H15B C15 H15C 109.5 . . ?
O7 C16 O14 123.7(3) . . ?
O7 C16 C17 120.0(3) . . ?
O14 C16 C17 116.3(3) . . ?
C19A C17 C20A 122.8(18) . . ?
C19A C17 C19 39.2(13) . . ?
C20A C17 C19 146.1(11) . . ?
C19A C17 C18 133.4(14) . . ?
C20A C17 C18 54.9(11) . . ?
C19 C17 C18 112.1(5) . . ?
C19A C17 C16 114.8(13) . . ?
C20A C17 C16 105.0(10) . . ?
C19 C17 C16 109.0(4) . . ?
C18 C17 C16 109.4(3) . . ?
C19A C17 C20 72.0(14) . . ?
C20A C17 C20 57.9(11) . . ?
C19 C17 C20 110.5(5) . . ?
C18 C17 C20 109.2(5) . . ?
C16 C17 C20 106.6(4) . . ?
C19A C17 C18A 103.1(17) . . ?
C20A C17 C18A 104.7(16) . . ?
C19 C17 C18A 67.0(11) . . ?
C18 C17 C18A 50.2(10) . . ?
C16 C17 C18A 104.6(11) . . ?
C20 C17 C18A 147.4(11) . . ?
C17 C18 H18D 109.5 . . ?
C17 C18 H18E 109.5 . . ?
H18D C18 H18E 109.5 . . ?
C17 C18 H18F 109.5 . . ?
H18D C18 H18F 109.5 . . ?
H18E C18 H18F 109.5 . . ?
C17 C19 H19D 109.5 . . ?
C17 C19 H19E 109.5 . . ?
H19D C19 H19E 109.5 . . ?
C17 C19 H19F 109.5 . . ?
H19D C19 H19F 109.5 . . ?
H19E C19 H19F 109.5 . . ?
C17 C20 H20A 109.5 . . ?
C17 C20 H20B 109.5 . . ?
H20A C20 H20B 109.5 . . ?
C17 C20 H20C 109.5 . . ?
H20A C20 H20C 109.5 . . ?
H20B C20 H20C 109.5 . . ?
C17 C18A H18A 109.5 . . ?
C17 C18A H18B 109.5 . . ?
H18A C18A H18B 109.5 . . ?
C17 C18A H18C 109.5 . . ?
H18A C18A H18C 109.5 . . ?
H18B C18A H18C 109.5 . . ?
C17 C19A H19A 109.5 . . ?
C17 C19A H19B 109.5 . . ?
H19A C19A H19B 109.5 . . ?
C17 C19A H19C 109.5 . . ?
H19A C19A H19C 109.5 . . ?
H19B C19A H19C 109.5 . . ?
C17 C20A H20D 109.5 . . ?
C17 C20A H20E 109.5 . . ?
H20D C20A H20E 109.5 . . ?
C17 C20A H20F 109.5 . . ?
H20D C20A H20F 109.5 . . ?
H20E C20A H20F 109.5 . . ?
O10 C21 O13 122.3(3) . . ?
O10 C21 C22 120.8(3) . . ?
O13 C21 C22 116.8(3) . . ?
C24 C22 C21 110.8(3) . . ?
C24 C22 C23 109.3(3) . . ?
C21 C22 C23 106.4(3) . . ?
C24 C22 C25 110.7(3) . . ?
C21 C22 C25 110.4(3) . . ?
C23 C22 C25 109.2(3) . . ?
C22 C23 H23A 109.5 . . ?
C22 C23 H23B 109.5 . . ?
H23A C23 H23B 109.5 . . ?
C22 C23 H23C 109.5 . . ?
H23A C23 H23C 109.5 . . ?
H23B C23 H23C 109.5 . . ?
C22 C24 H24A 109.5 . . ?
C22 C24 H24B 109.5 . . ?
H24A C24 H24B 109.5 . . ?
C22 C24 H24C 109.5 . . ?
H24A C24 H24C 109.5 . . ?
H24B C24 H24C 109.5 . . ?
C22 C25 H25A 109.5 . . ?
C22 C25 H25B 109.5 . . ?
H25A C25 H25B 109.5 . . ?
C22 C25 H25C 109.5 . . ?
H25A C25 H25C 109.5 . . ?
H25B C25 H25C 109.5 . . ?
O8 C26 C27 118.1(4) . . ?
O8 C26 C31 123.0(4) . . ?
C27 C26 C31 118.9(4) . . ?
C28 C27 C26 119.8(5) . . ?
C28 C27 H27A 120.1 . . ?
C26 C27 H27A 120.1 . . ?
C27 C28 C29 121.9(5) . . ?
C27 C28 H28A 119.0 . . ?
C29 C28 H28A 119.0 . . ?
C30 C29 C28 118.9(5) . . ?
C30 C29 H29A 120.6 . . ?
C28 C29 H29A 120.6 . . ?
C29 C30 C31 121.4(5) . . ?
C29 C30 H30A 119.3 . . ?
C31 C30 H30A 119.3 . . ?
C30 C31 C26 119.1(4) . . ?
C30 C31 C32 118.5(4) . . ?
C26 C31 C32 122.4(3) . . ?
N2 C32 C31 124.9(3) . . ?
N2 C32 H32A 117.5 . . ?
C31 C32 H32A 117.5 . . ?
N2 C33 C34 106.3(3) . . ?
N2 C33 H33A 110.5 . . ?
C34 C33 H33A 110.5 . . ?
N2 C33 H33B 110.5 . . ?
C34 C33 H33B 110.5 . . ?
H33A C33 H33B 108.7 . . ?
O9 C34 C35 108.7(2) . . ?
O9 C34 C33 108.5(2) . . ?
C35 C34 C33 111.9(3) . . ?
O9 C34 H34A 109.2 . . ?
C35 C34 H34A 109.2 . . ?
C33 C34 H34A 109.2 . . ?
N1 C35 C34 108.3(2) . . ?
N1 C35 H35A 110.0 . . ?
C34 C35 H35A 110.0 . . ?
N1 C35 H35B 110.0 . . ?
C34 C35 H35B 110.0 . . ?
H35A C35 H35B 108.4 . . ?
N1 C36 C37 124.8(3) . . ?
N1 C36 H36A 117.6 . . ?
C37 C36 H36A 117.6 . . ?
C38 C37 C42 119.4(3) . . ?
C38 C37 C36 117.9(3) . . ?
C42 C37 C36 122.6(3) . . ?
C39 C38 C37 121.2(4) . . ?
C39 C38 H38A 119.4 . . ?
C37 C38 H38A 119.4 . . ?
C38 C39 C40 118.8(4) . . ?
C38 C39 H39A 120.6 . . ?
C40 C39 H39A 120.6 . . ?
C41 C40 C39 121.4(4) . . ?
C41 C40 H40A 119.3 . . ?
C39 C40 H40A 119.3 . . ?
C40 C41 C42 120.8(4) . . ?
C40 C41 H41A 119.6 . . ?
C42 C41 H41A 119.6 . . ?
O11 C42 C41 118.7(3) . . ?
O11 C42 C37 122.9(3) . . ?
C41 C42 C37 118.4(3) . . ?
C45 O16 H16 109.5 . . ?
Cl1A C43 Cl2 113.0(11) . . ?
Cl1A C43 Cl1 8(2) . . ?
Cl2 C43 Cl1 110.9(2) . . ?
Cl1A C43 H43A 115.1 . . ?
Cl2 C43 H43A 109.5 . . ?
Cl1 C43 H43A 109.5 . . ?
Cl1A C43 H43B 101.3 . . ?
Cl2 C43 H43B 109.5 . . ?
Cl1 C43 H43B 109.5 . . ?
H43A C43 H43B 108.0 . . ?
Cl1A C43 H43C 107.0 . . ?
Cl2 C43 H43C 108.2 . . ?
Cl1 C43 H43C 100.6 . . ?
H43A C43 H43C 10.9 . . ?
H43B C43 H43C 117.9 . . ?
Cl1A C43 H43D 112.7 . . ?
Cl2 C43 H43D 108.4 . . ?
Cl1 C43 H43D 120.5 . . ?
H43A C43 H43D 97.0 . . ?
H43B C43 H43D 12.9 . . ?
H43C C43 H43D 107.4 . . ?
Cl4A C44 Cl3 112.5(15) . . ?
Cl4A C44 Cl4 33.6(18) . . ?
Cl3 C44 Cl4 113.1(3) . . ?
Cl4A C44 H44A 133.2 . . ?
Cl3 C44 H44A 109.0 . . ?
Cl4 C44 H44A 109.0 . . ?
Cl4A C44 H44B 78.3 . . ?
Cl3 C44 H44B 109.0 . . ?
Cl4 C44 H44B 109.0 . . ?
H44A C44 H44B 107.8 . . ?
Cl4A C44 H44C 123.4 . . ?
Cl3 C44 H44C 109.3 . . ?
Cl4 C44 H44C 137.6 . . ?
H44A C44 H44C 57.6 . . ?
H44B C44 H44C 52.7 . . ?
Cl4A C44 H44D 92.9 . . ?
Cl3 C44 H44D 109.1 . . ?
Cl4 C44 H44D 60.4 . . ?
H44A C44 H44D 52.9 . . ?
H44B C44 H44D 141.4 . . ?
H44C C44 H44D 107.7 . . ?
C44 Cl4 H44D 33.5 . . ?
Cl4A Cl4A C44 132(3) 3_556 . ?
O16 C45 H45A 109.5 . . ?
O16 C45 H45B 109.5 . . ?
H45A C45 H45B 109.5 . . ?
O16 C45 H45C 109.5 . . ?
H45A C45 H45C 109.5 . . ?
H45B C45 H45C 109.5 . . ?
C47 C46 H46A 109.5 . . ?
C47 C46 H46B 109.5 . . ?
H46A C46 H46B 109.5 . . ?
C47 C46 H46C 109.5 . . ?
H46A C46 H46C 109.5 . . ?
H46B C46 H46C 109.5 . . ?
C46 C47 C48 115.5(7) . . ?
C46 C47 H47A 108.4 . . ?
C48 C47 H47A 108.4 . . ?
C46 C47 H47B 108.4 . . ?
C48 C47 H47B 108.4 . . ?
H47A C47 H47B 107.5 . . ?
C49 C48 C47 117.3(7) . . ?
C49 C48 H48A 108.0 . . ?
C47 C48 H48A 108.0 . . ?
C49 C48 H48B 108.0 . . ?
C47 C48 H48B 108.0 . . ?
H48A C48 H48B 107.2 . . ?
C50 C49 C48 117.8(8) . . ?
C50 C49 H49A 107.9 . . ?
C48 C49 H49A 107.9 . . ?
C50 C49 H49B 107.9 . . ?
C48 C49 H49B 107.9 . . ?
H49A C49 H49B 107.2 . . ?
C51 C50 C49 121.2(13) . . ?
C51 C50 H50A 107.0 . . ?
C49 C50 H50A 107.0 . . ?
C51 C50 H50B 107.0 . . ?
C49 C50 H50B 107.0 . . ?
H50A C50 H50B 106.8 . . ?
C50 C51 C52 118.8(16) . . ?
C50 C51 H51A 107.6 . . ?
C52 C51 H51A 107.6 . . ?
C50 C51 H51B 107.6 . . ?
C52 C51 H51B 107.6 . . ?
H51A C51 H51B 107.0 . . ?
C51 C52 H52A 109.5 . . ?
C51 C52 H52B 109.5 . . ?
H52A C52 H52B 109.5 . . ?
C51 C52 H52C 109.5 . . ?
H52A C52 H52C 109.5 . . ?
H52B C52 H52C 109.5 . . ?

loop_
_geom_bond_atom_site_label_1
_geom_bond_atom_site_label_2
_geom_bond_distance
_geom_bond_site_symmetry_2
_geom_bond_publ_flag
Mn1 O2 1.887(2) . ?
Mn1 O5 1.910(2) . ?
Mn1 O1 1.955(2) . ?
Mn1 O3 1.956(2) . ?
Mn1 O4 2.110(2) . ?
Mn1 Mn4 2.7942(6) . ?
Mn1 Mn2 3.1490(6) . ?
Mn1 Mn3 3.1688(6) . ?
Mn2 O8 1.884(2) . ?
Mn2 O5 1.907(2) . ?
Mn2 N2 1.978(3) . ?
Mn2 O9 1.984(2) . ?
Mn2 O7 2.183(2) . ?
Mn2 O6 2.196(2) . ?
Mn2 Mn4 3.1932(7) . ?
Mn3 O11 1.877(2) . ?
Mn3 O2 1.9096(19) . ?
Mn3 N1 1.966(3) . ?
Mn3 O9 1.970(2) . ?
Mn3 O12 2.181(2) . ?
Mn3 O10 2.224(2) . ?
Mn3 Mn4 3.1361(7) . ?
Mn4 O5 1.888(2) . ?
Mn4 O2 1.904(2) . ?
Mn4 O13 1.946(2) . ?
Mn4 O14 1.949(2) . ?
Mn4 O15 2.081(2) . ?
N1 C36 1.283(4) . ?
N1 C35 1.471(4) . ?
N2 C32 1.273(4) . ?
N2 C33 1.462(4) . ?
O1 C1 1.287(4) . ?
O3 C6 1.287(4) . ?
O4 C11 1.270(4) . ?
O6 C1 1.243(4) . ?
O7 C16 1.244(4) . ?
O8 C26 1.325(4) . ?
O9 C34 1.439(3) . ?
O10 C21 1.247(4) . ?
O11 C42 1.326(4) . ?
O12 C6 1.238(4) . ?
O13 C21 1.287(4) . ?
O14 C16 1.281(4) . ?
O15 C11 1.268(4) . ?
C1 C2 1.521(5) . ?
C2 C5 1.521(5) . ?
C2 C4 1.529(5) . ?
C2 C3 1.538(5) . ?
C3 H3A 0.9800 . ?
C3 H3B 0.9800 . ?
C3 H3C 0.9800 . ?
C4 H4A 0.9800 . ?
C4 H4B 0.9800 . ?
C4 H4C 0.9800 . ?
C5 H5A 0.9800 . ?
C5 H5B 0.9800 . ?
C5 H5C 0.9800 . ?
C6 C7 1.527(4) . ?
C7 C8 1.520(5) . ?
C7 C10 1.522(5) . ?
C7 C9 1.538(5) . ?
C8 H8A 0.9800 . ?
C8 H8B 0.9800 . ?
C8 H8C 0.9800 . ?
C9 H9A 0.9800 . ?
C9 H9B 0.9800 . ?
C9 H9C 0.9800 . ?
C10 H10A 0.9800 . ?
C10 H10B 0.9800 . ?
C10 H10C 0.9800 . ?
C11 C12 1.538(4) . ?
C12 C15 1.499(5) . ?
C12 C13 1.512(5) . ?
C12 C14 1.545(6) . ?
C13 H13A 0.9800 . ?
C13 H13B 0.9800 . ?
C13 H13C 0.9800 . ?
C14 H14A 0.9800 . ?
C14 H14B 0.9800 . ?
C14 H14C 0.9800 . ?
C15 H15A 0.9800 . ?
C15 H15B 0.9800 . ?
C15 H15C 0.9800 . ?
C16 C17 1.530(4) . ?
C17 C19A 1.32(3) . ?
C17 C20A 1.49(3) . ?
C17 C19 1.511(8) . ?
C17 C18 1.520(6) . ?
C17 C20 1.543(8) . ?
C17 C18A 1.63(3) . ?
C18 H18D 0.9800 . ?
C18 H18E 0.9800 . ?
C18 H18F 0.9800 . ?
C19 H19D 0.9800 . ?
C19 H19E 0.9800 . ?
C19 H19F 0.9800 . ?
C20 H20A 0.9800 . ?
C20 H20B 0.9800 . ?
C20 H20C 0.9800 . ?
C18A H18A 0.9800 . ?
C18A H18B 0.9800 . ?
C18A H18C 0.9800 . ?
C19A H19A 0.9800 . ?
C19A H19B 0.9800 . ?
C19A H19C 0.9800 . ?
C20A H20D 0.9800 . ?
C20A H20E 0.9800 . ?
C20A H20F 0.9800 . ?
C21 C22 1.529(4) . ?
C22 C24 1.523(5) . ?
C22 C23 1.532(5) . ?
C22 C25 1.537(5) . ?
C23 H23A 0.9800 . ?
C23 H23B 0.9800 . ?
C23 H23C 0.9800 . ?
C24 H24A 0.9800 . ?
C24 H24B 0.9800 . ?
C24 H24C 0.9800 . ?
C25 H25A 0.9800 . ?
C25 H25B 0.9800 . ?
C25 H25C 0.9800 . ?
C26 C27 1.392(6) . ?
C26 C31 1.411(6) . ?
C27 C28 1.384(7) . ?
C27 H27A 0.9500 . ?
C28 C29 1.381(8) . ?
C28 H28A 0.9500 . ?
C29 C30 1.359(7) . ?
C29 H29A 0.9500 . ?
C30 C31 1.411(6) . ?
C30 H30A 0.9500 . ?
C31 C32 1.432(6) . ?
C32 H32A 0.9500 . ?
C33 C34 1.515(4) . ?
C33 H33A 0.9900 . ?
C33 H33B 0.9900 . ?
C34 C35 1.512(5) . ?
C34 H34A 1.0000 . ?
C35 H35A 0.9900 . ?
C35 H35B 0.9900 . ?
C36 C37 1.438(5) . ?
C36 H36A 0.9500 . ?
C37 C38 1.400(5) . ?
C37 C42 1.419(5) . ?
C38 C39 1.371(6) . ?
C38 H38A 0.9500 . ?
C39 C40 1.396(6) . ?
C39 H39A 0.9500 . ?
C40 C41 1.366(5) . ?
C40 H40A 0.9500 . ?
C41 C42 1.392(5) . ?
C41 H41A 0.9500 . ?
O16 C45 1.335(5) . ?
O16 H16 0.8400 . ?
C43 Cl1A 1.67(3) . ?
C43 Cl2 1.753(4) . ?
C43 Cl1 1.770(6) . ?
C43 H43A 0.9900 . ?
C43 H43B 0.9900 . ?
C43 H43C 0.9900 . ?
C43 H43D 0.9902 . ?
C44 Cl4A 1.37(3) . ?
C44 Cl3 1.714(6) . ?
C44 Cl4 1.787(6) . ?
C44 H44A 0.9900 . ?
C44 H44B 0.9900 . ?
C44 H44C 0.9900 . ?
C44 H44D 0.9899 . ?
Cl4 H44D 1.5571 . ?
Cl4A Cl4A 2.33(6) 3_556 ?
C45 H45A 0.9800 . ?
C45 H45B 0.9800 . ?
C45 H45C 0.9800 . ?
C46 C47 1.460(9) . ?
C46 H46A 0.9800 . ?
C46 H46B 0.9800 . ?
C46 H46C 0.9800 . ?
C47 C48 1.525(10) . ?
C47 H47A 0.9900 . ?
C47 H47B 0.9900 . ?
C48 C49 1.473(9) . ?
C48 H48A 0.9900 . ?
C48 H48B 0.9900 . ?
C49 C50 1.474(13) . ?
C49 H49A 0.9900 . ?
C49 H49B 0.9900 . ?
C50 C51 1.388(16) . ?
C50 H50A 0.9900 . ?
C50 H50B 0.9900 . ?
C51 C52 1.446(13) . ?
C51 H51A 0.9900 . ?
C51 H51B 0.9900 . ?
C52 H52A 0.9800 . ?
C52 H52B 0.9800 . ?
C52 H52C 0.9800 . ?
